data_4002758
loop_
_publ_author_name
'Glass, Hugh F. J.'
'Liu, Zigeng'
'Bayley, Paul M.'
'Suard, Emmanuelle'
'Bo, Shou-Hang'
'Khalifah, Peter G.'
'Grey, Clare P.'
'Dutton, Si\^an E.'

_publ_section_title
;
 MgxMn2--xB2O5 Pyroborates (2/3 &#x2264; x &#x2264; 4/3): High Capacity
 and High Rate Cathodes for Li-Ion Batteries
;
_journal_issue 7
_journal_name_full 'Chemistry of Materials'
_journal_page_first 3118
_journal_paper_doi 10.1021/acs.chemmater.7b00177
_journal_volume 29
_journal_year 2017
_chemical_formula_sum 'B2 Mg Mn O5'
_chemical_formula_weight 180.87
_chemical_name_systematic ' ?'
_space_group_IT_number 2
_symmetry_cell_setting triclinic
_symmetry_space_group_name_Hall '-P 1'
_symmetry_space_group_name_H-M 'P -1'
_cell_angle_alpha 104.623(2)
_cell_angle_beta 90.511(2)
_cell_angle_gamma 92.012(3)
_cell_formula_units_Z 2
_cell_length_a 3.20758(9)
_cell_length_b 6.2134(2)
_cell_length_c 9.4127(4)
_cell_measurement_temperature 300
_cell_volume 181.376(11)
_computing_structure_refinement FULLPROF
_diffrn_ambient_temperature 300
_diffrn_measurement_device_type D2B
_diffrn_radiation_type 'Constant Wavelength Neutron Diffraction'
_diffrn_radiation_wavelength 1.59619
_diffrn_source 'nuclear reactor'
_pd_instr_location ' ?'
_pd_meas_2theta_range_inc 0.050018
_pd_meas_2theta_range_max 159.95000
_pd_meas_2theta_range_min 0.00000
_pd_meas_number_of_points 3200
_pd_proc_2theta_range_inc 0.050018
_pd_proc_2theta_range_max 160.0374
_pd_proc_2theta_range_min 0.0874
_pd_proc_ls_pref_orient_corr ' ?'
_pd_proc_ls_prof_R_factor 10.9629
_pd_proc_ls_prof_wR_expected 1.9347
_pd_proc_ls_prof_wR_factor 15.7031
_pd_proc_wavelength 1.596190
_pd_spec_mounting ' ?'
_refine_ls_goodness_of_fit_all 1.82
_refine_ls_number_parameters 79
_refine_ls_number_reflns 731
_refine_ls_number_restraints 0
_refine_ls_R_I_factor 16.6247
_cod_data_source_file cm7b00177_si_001.cif
_cod_data_source_block ?
_cod_depositor_comments
;
The following automatic conversions were performed:

'_symmetry_cell_setting' value 'Triclinic' changed to 'triclinic'
according to
/home/data/users/saulius/crontab/automatic-downloads/current/ACS/lib/dictionaries/cif_core.dic
dictionary named 'cif_core.dic' version 2.4.2 from 2011-04-26.

Automatic conversion script
Id: cif_fix_values 4973 2017-02-22 13:04:09Z antanas 
;
_cod_original_cell_volume 181.376(9)
_cod_database_code 4002758
_pd_proc_ls_prof_cr_factor 28.4718
_pd_proc_ls_prof_cwr_factor 35.5309
_pd_proc_ls_prof_cwr_expected 4.3775
_pd_proc_ls_prof_chi2 3.33
_pd_proc_ls_prof_echi2 3.33

loop_
_symmetry_equiv_pos_as_xyz
x,y,z
-x,-y,-z

loop_
_atom_site_label
_atom_site_fract_x
_atom_site_fract_y
_atom_site_fract_z
_atom_site_U_iso_or_equiv
_atom_site_occupancy
_atom_site_adp_type
_atom_site_type_symbol
Mn1 0.725(2) 0.218(7) 0.361(6) 0.038(3) 0.647(8) Uiso Mn
Mg1 0.725(2) 0.218(7) 0.361(6) 0.038(3) 0.353(8) Uiso Mg
Mn2 0.201(3) 0.377(1) 0.099(73) 0.019(4) 0.353(8) Uiso Mn
Mg2 0.201(3) 0.377(1) 0.099(73) 0.019(4) 0.647(8) Uiso Mg
B1 0.619(4) 0.679(2) 0.352(1) 0.01013 1.00000 Uiso B
B2 0.333(4) 0.878(3) 0.170(1) 0.01013 1.00000 Uiso B
O1 0.266(5) 0.698(4) 0.054(2) 0.01013 1.00000 Uiso O
O2 0.216(5) 0.090(4) 0.182(2) 0.01013 1.00000 Uiso O
O3 0.739(6) 0.478(3) 0.256(2) 0.01013 1.00000 Uiso O
O4 0.550(5) 0.859(3) 0.299(1) 0.01267 1.00000 Uiso O
O5 0.762(5) 0.722(3) 0.499(2) 0.01013 1.00000 Uiso O

loop_
_atom_type_symbol
_atom_type_scat_length_neutron
_atom_type_scat_source
Mn -0.37300 V.F._Sears_Neutron_News_3_26_(1992)
Mg 0.53750 V.F._Sears_Neutron_News_3_26_(1992)
B 0.65825 V.F._Sears_Neutron_News_3_26_(1992)
O 0.58030 V.F._Sears_Neutron_News_3_26_(1992)
